data_4074610
loop_
_publ_author_name
'Yin, Gang-Qiang'
'Wei, Qiao-Hua'
'Zhang, Li-Yi'
'Chen, Zhong-Ning'

_publ_section_title
;
 Luminescent PtII&#x2212;MI(M = Cu, Ag, Au) Heteronuclear Alkynyl
 Complexes Prepared by Reaction of [Pt(C&#x22EE;CR)4]2-with
 [M2(dppm)2]2+(dppm = Bis(diphenylphosphino)methane)
;
_journal_issue 3
_journal_name_full Organometallics
_journal_page_first 580
_journal_paper_doi 10.1021/om050620e
_journal_volume 25
_journal_year 2006
_chemical_formula_sum 'C64 H66 Ag Cl4 F6 P4 Pt Sb'
_chemical_formula_weight 1639.56
_chemical_name_systematic
;
 ?
;
_space_group_IT_number 12
_symmetry_cell_setting monoclinic
_symmetry_space_group_name_Hall '-C 2y'
_symmetry_space_group_name_H-M 'C 1 2/m 1'
_atom_sites_solution_hydrogens geom
_atom_sites_solution_primary direct
_atom_sites_solution_secondary difmap
_audit_creation_method SHELXL-97
_cell_angle_alpha 90.00
_cell_angle_beta 107.0450(10)
_cell_angle_gamma 90.00
_cell_formula_units_Z 8
_cell_length_a 42.5886(4)
_cell_length_b 15.4091(3)
_cell_length_c 21.9684(3)
_cell_measurement_reflns_used 7720
_cell_measurement_temperature 293(2)
_cell_measurement_theta_max 25.04
_cell_measurement_theta_min .97
_cell_volume 13783.5(4)
_computing_cell_refinement 'Siemens SMART & SAINT'
_computing_data_collection 'Siemens SMART'
_computing_data_reduction 'Siemens XPREP'
_computing_molecular_graphics 'Bruker SHELXTL'
_computing_publication_material 'Bruker SHELXTL'
_computing_structure_refinement 'Siemens SHELXTL'
_computing_structure_solution 'Siemens SHELXTL'
_diffrn_ambient_temperature 293(2)
_diffrn_measured_fraction_theta_full 0.985
_diffrn_measured_fraction_theta_max 0.985
_diffrn_measurement_device_type 'Siemens SMART CCD'
_diffrn_measurement_method 'phi and omega scans'
_diffrn_radiation_monochromator graphite
_diffrn_radiation_source 'fine-focus sealed tube'
_diffrn_radiation_type MoK\a
_diffrn_radiation_wavelength 0.71073
_diffrn_reflns_av_R_equivalents 0.0389
_diffrn_reflns_av_sigmaI/netI 0.0616
_diffrn_reflns_limit_h_max 29
_diffrn_reflns_limit_h_min -50
_diffrn_reflns_limit_k_max 18
_diffrn_reflns_limit_k_min -16
_diffrn_reflns_limit_l_max 24
_diffrn_reflns_limit_l_min -25
_diffrn_reflns_number 21955
_diffrn_reflns_theta_full 25.04
_diffrn_reflns_theta_max 25.04
_diffrn_reflns_theta_min 0.97
_diffrn_standards_decay_% none
_diffrn_standards_interval_count none
_diffrn_standards_interval_time none
_diffrn_standards_number none
_exptl_absorpt_coefficient_mu 2.996
_exptl_absorpt_correction_T_max 1.0000
_exptl_absorpt_correction_T_min .6832
_exptl_absorpt_correction_type empirical
_exptl_absorpt_process_details 'SADABS (Sheldrick, 1996)'
_exptl_crystal_colour 'pale yellow'
_exptl_crystal_density_diffrn 1.580
_exptl_crystal_density_method 'not measured'
_exptl_crystal_description prism
_exptl_crystal_F_000 6464
_exptl_crystal_size_max .62
_exptl_crystal_size_mid .44
_exptl_crystal_size_min .40
_refine_diff_density_max 1.473
_refine_diff_density_min -1.572
_refine_diff_density_rms 0.301
_refine_ls_extinction_method none
_refine_ls_goodness_of_fit_ref 1.128
_refine_ls_hydrogen_treatment constr
_refine_ls_matrix_type full
_refine_ls_number_parameters 781
_refine_ls_number_reflns 12499
_refine_ls_number_restraints 51
_refine_ls_restrained_S_all 1.126
_refine_ls_R_factor_all 0.1075
_refine_ls_R_factor_gt 0.0630
_refine_ls_shift/su_max 0.002
_refine_ls_shift/su_mean 0.000
_refine_ls_structure_factor_coef Fsqd
_refine_ls_weighting_details 'calc w=1/[\s^2^(Fo^2^)+(0.0786P)^2^+146.8558P] where P=(Fo^2^+2Fc^2^)/3'
_refine_ls_weighting_scheme calc
_refine_ls_wR_factor_gt 0.1514
_refine_ls_wR_factor_ref 0.1890
_reflns_number_gt 8584
_reflns_number_total 12499
_reflns_threshold_expression >2sigma(I)
_cod_data_source_file om050620esi20051124_094200.cif
_cod_data_source_block Compoumd_5
_cod_depositor_comments
;
The following automatic conversions were performed:

'_symmetry_cell_setting' value 'Monoclinic' changed to 'monoclinic'
according to /home/saulius/struct/CIF-dictionaries/cif_core.dic
dictionary named 'cif_core.dic' version 2.4.1 from 2010-06-29.

Automatic conversion script
Id: cif_fix_values 1715 2011-07-08 13:25:40Z adriana 
;
_cod_original_sg_symbol_H-M C2/m
_cod_database_code 4074610

loop_
_symmetry_equiv_pos_as_xyz
'x, y, z'
'-x, y, -z'
'x+1/2, y+1/2, z'
'-x+1/2, y+1/2, -z'
'-x, -y, -z'
'x, -y, z'
'-x+1/2, -y+1/2, -z'
'x+1/2, -y+1/2, z'

loop_
_atom_site_label
_atom_site_type_symbol
_atom_site_fract_x
_atom_site_fract_y
_atom_site_fract_z
_atom_site_U_iso_or_equiv
_atom_site_adp_type
_atom_site_occupancy
_atom_site_symmetry_multiplicity
_atom_site_calc_flag
_atom_site_refinement_flags
_atom_site_disorder_assembly
_atom_site_disorder_group
Pt1 Pt 0.640372(13) 0.5000 0.30368(2) 0.03927(17) Uani 1 2 d S . .
Pt2 Pt 0.369128(13) 0.0000 0.20527(2) 0.03823(17) Uani 1 2 d S . .
Ag1 Ag 0.61770(3) 0.5000 0.16179(5) 0.0393(3) Uani 1 2 d S . .
Ag2 Ag 0.37406(3) 0.0000 0.34197(6) 0.0516(3) Uani 1 2 d S . .
Sb1 Sb 0.06784(5) 0.0000 -0.28430(10) 0.1049(6) Uani 1 2 d S . .
Sb2 Sb 0.31293(5) 0.0000 -0.23342(8) 0.1037(5) Uani 1 2 d S . .
C01 C 0.3480(10) 0.0000 0.5807(15) 0.178(15) Uani 1 2 d S . .
H01A H 0.3387 0.0506 0.5952 0.214 Uiso 0.50 1 calc PR . .
H01B H 0.3387 -0.0506 0.5952 0.214 Uiso 0.50 1 calc PR . .
Cl1 Cl 0.3346(2) 0.0000 0.4974(5) 0.156(3) Uani 1 2 d S . .
Cl2 Cl 0.3871(3) 0.0000 0.6160(6) 0.205(5) Uani 1 2 d S . .
C02 C 0.2080(7) 0.0000 -0.5331(14) 0.166(14) Uani 1 2 d S . .
H02A H 0.1942 0.0508 -0.5459 0.199 Uiso 0.50 1 calc PR . .
H02B H 0.1942 -0.0508 -0.5459 0.199 Uiso 0.50 1 calc PR . .
Cl3 Cl 0.2226(3) 0.0000 -0.4562(5) 0.209(5) Uani 1 2 d S . .
Cl4 Cl 0.2364(4) 0.0000 -0.5725(6) 0.228(5) Uani 1 2 d S . .
C03 C 0.4601(6) 1.0000 0.1278(12) 0.119(9) Uani 1 2 d S . .
H03A H 0.4487 1.0509 0.1366 0.143 Uiso 0.50 1 calc PR . .
H03B H 0.4487 0.9491 0.1366 0.143 Uiso 0.50 1 calc PR . .
Cl5 Cl 0.45870(18) 1.0000 0.0476(3) 0.122(2) Uani 1 2 d S . .
Cl6 Cl 0.4985(2) 1.0000 0.1755(4) 0.187(4) Uani 1 2 d S . .
C04 C 0.5486(12) 0.5000 -0.100(2) 0.21(2) Uani 1 2 d S . .
H04A H 0.5579 0.4486 -0.1129 0.256 Uiso 0.50 1 calc PR . .
H04B H 0.5579 0.5514 -0.1129 0.256 Uiso 0.50 1 calc PR . .
Cl7 Cl 0.5027(4) 0.5000 -0.1294(8) 0.305(9) Uani 1 2 d S . .
Cl8 Cl 0.5531(5) 0.5000 -0.0248(8) 0.339(10) Uani 1 2 d S . .
P1 P 0.62188(7) 0.34591(18) 0.15286(12) 0.0438(6) Uani 1 1 d . . .
P2 P 0.63641(6) 0.35067(17) 0.29819(12) 0.0399(6) Uani 1 1 d . . .
P3 P 0.37751(7) -0.15624(17) 0.34855(12) 0.0432(6) Uani 1 1 d . . .
P4 P 0.37294(6) -0.14903(17) 0.20626(12) 0.0395(6) Uani 1 1 d . . .
F11 F 0.0460(7) 0.0000 -0.3623(13) 0.271(13) Uani 1 2 d S . .
F12 F 0.0920(7) 0.0000 -0.1992(15) 0.273(13) Uiso 1 2 d S . .
F13 F 0.0928(6) 0.0844(12) -0.2934(10) 0.338(14) Uani 1 1 d . . .
F14 F 0.0394(6) 0.0721(18) -0.2688(14) 0.44(2) Uani 1 1 d . . .
F21 F 0.3390(7) 0.0000 -0.1524(15) 0.279(13) Uiso 1 2 d S . .
F22 F 0.2854(8) 0.0000 -0.3108(10) 0.296(17) Uani 1 2 d S . .
F23 F 0.2896(5) 0.0811(16) -0.2107(11) 0.368(15) Uani 1 1 d . . .
F24 F 0.3409(5) 0.0805(10) -0.2491(10) 0.268(9) Uani 1 1 d . . .
C1 C 0.6472(2) 0.3048(6) 0.2304(4) 0.044(2) Uani 1 1 d . . .
H1A H 0.6449 0.2422 0.2311 0.053 Uiso 1 1 calc R . .
H1B H 0.6700 0.3176 0.2349 0.053 Uiso 1 1 calc R . .
C2 C 0.3943(2) -0.1936(6) 0.2847(4) 0.042(2) Uani 1 1 d . . .
H2A H 0.4173 -0.1774 0.2955 0.050 Uiso 1 1 calc R . .
H2B H 0.3931 -0.2564 0.2825 0.050 Uiso 1 1 calc R . .
C11 C 0.6715(4) 0.5000 0.2492(7) 0.050(4) Uani 1 2 d S . .
C12 C 0.6952(4) 0.5000 0.2304(7) 0.049(4) Uani 1 2 d S A .
C13 C 0.7255(4) 0.5000 0.2104(8) 0.068(5) Uani 1 2 d SD . .
C14 C 0.7259(8) 0.4187(11) 0.1692(10) 0.130(16) Uiso 0.56(4) 1 d PD A 1
C15 C 0.7567(7) 0.5000 0.2678(13) 0.077(12) Uiso 0.56(4) 2 d SPD A 1
C14' C 0.7445(9) 0.4184(11) 0.2414(13) 0.18(3) Uiso 0.44(4) 1 d PD A 2
C15' C 0.7217(10) 0.5000 0.1389(13) 0.074(15) Uiso 0.44(4) 2 d SPD A 2
C21 C 0.6188(4) 0.5000 0.3745(8) 0.058(4) Uani 1 2 d S . .
C22 C 0.6102(4) 0.5000 0.4217(7) 0.050(4) Uani 1 2 d S . .
C23 C 0.5992(5) 0.5000 0.4770(9) 0.068(5) Uani 1 2 d S . .
C24 C 0.6128(4) 0.4199(11) 0.5194(7) 0.102(5) Uani 1 1 d . . .
H24A H 0.6050 0.3678 0.4958 0.154 Uiso 1 1 calc R . .
H24B H 0.6053 0.4215 0.5566 0.154 Uiso 1 1 calc R . .
H24C H 0.6364 0.4209 0.5319 0.154 Uiso 1 1 calc R . .
C25 C 0.5620(5) 0.5000 0.4585(11) 0.098(7) Uani 1 2 d S . .
H25A H 0.5537 0.5509 0.4338 0.146 Uiso 0.50 1 calc PR . .
H25B H 0.5550 0.5000 0.4963 0.146 Uiso 1 2 calc SR . .
H25C H 0.5537 0.4491 0.4338 0.146 Uiso 0.50 1 calc PR . .
C31 C 0.6460(3) 0.3214(7) 0.0989(5) 0.049(3) Uani 1 1 d . . .
C32 C 0.6409(3) 0.3708(9) 0.0441(5) 0.069(3) Uani 1 1 d . . .
H32A H 0.6254 0.4149 0.0359 0.083 Uiso 1 1 calc R . .
C33 C 0.6589(4) 0.3554(11) 0.0008(7) 0.095(5) Uani 1 1 d . . .
H33A H 0.6552 0.3895 -0.0355 0.114 Uiso 1 1 calc R . .
C34 C 0.6811(4) 0.2927(12) 0.0116(8) 0.092(5) Uani 1 1 d . . .
H34A H 0.6929 0.2832 -0.0174 0.111 Uiso 1 1 calc R . .
C35 C 0.6870(3) 0.2410(11) 0.0651(8) 0.089(5) Uani 1 1 d . . .
H35A H 0.7027 0.1972 0.0721 0.106 Uiso 1 1 calc R . .
C36 C 0.6693(3) 0.2549(9) 0.1087(6) 0.071(3) Uani 1 1 d . . .
H36A H 0.6731 0.2196 0.1445 0.085 Uiso 1 1 calc R . .
C41 C 0.5865(3) 0.2748(8) 0.1269(5) 0.058(3) Uani 1 1 d . . .
C42 C 0.5558(3) 0.3103(12) 0.1082(6) 0.093(5) Uani 1 1 d . . .
H42A H 0.5533 0.3702 0.1096 0.112 Uiso 1 1 calc R . .
C43 C 0.5279(4) 0.2561(19) 0.0867(9) 0.136(9) Uani 1 1 d . . .
H43A H 0.5070 0.2809 0.0745 0.163 Uiso 1 1 calc R . .
C44 C 0.5309(7) 0.1726(19) 0.0837(10) 0.145(12) Uani 1 1 d . . .
H44A H 0.5123 0.1379 0.0690 0.174 Uiso 1 1 calc R . .
C45 C 0.5610(6) 0.1360(14) 0.1020(9) 0.135(9) Uani 1 1 d . . .
H45A H 0.5629 0.0762 0.0992 0.162 Uiso 1 1 calc R . .
C46 C 0.5895(4) 0.1863(10) 0.1250(7) 0.098(5) Uani 1 1 d . . .
H46A H 0.6101 0.1601 0.1388 0.117 Uiso 1 1 calc R . .
C51 C 0.6628(3) 0.2924(7) 0.3661(4) 0.045(2) Uani 1 1 d . . .
C52 C 0.6541(3) 0.2930(9) 0.4220(6) 0.074(4) Uani 1 1 d . . .
H52A H 0.6348 0.3201 0.4233 0.089 Uiso 1 1 calc R . .
C53 C 0.6742(4) 0.2533(10) 0.4764(6) 0.085(4) Uani 1 1 d . . .
H53A H 0.6686 0.2552 0.5143 0.102 Uiso 1 1 calc R . .
C54 C 0.7020(4) 0.2119(10) 0.4741(6) 0.084(4) Uani 1 1 d . . .
H54A H 0.7152 0.1843 0.5102 0.101 Uiso 1 1 calc R . .
C55 C 0.7103(3) 0.2106(11) 0.4200(7) 0.087(5) Uani 1 1 d . . .
H55A H 0.7296 0.1829 0.4191 0.104 Uiso 1 1 calc R . .
C56 C 0.6906(3) 0.2500(10) 0.3649(6) 0.080(4) Uani 1 1 d . . .
H56A H 0.6965 0.2474 0.3274 0.096 Uiso 1 1 calc R . .
C61 C 0.5950(2) 0.3072(7) 0.2891(5) 0.045(2) Uani 1 1 d . . .
C62 C 0.5688(3) 0.3615(9) 0.2805(6) 0.068(3) Uani 1 1 d . . .
H62A H 0.5717 0.4214 0.2806 0.082 Uiso 1 1 calc R . .
C63 C 0.5370(3) 0.3259(12) 0.2715(7) 0.086(4) Uani 1 1 d . . .
H63A H 0.5191 0.3621 0.2676 0.104 Uiso 1 1 calc R . .
C64 C 0.5332(4) 0.2400(12) 0.2686(7) 0.094(5) Uani 1 1 d . . .
H64A H 0.5122 0.2170 0.2601 0.113 Uiso 1 1 calc R . .
C65 C 0.5589(4) 0.1857(11) 0.2777(7) 0.091(5) Uani 1 1 d . . .
H65A H 0.5556 0.1261 0.2775 0.110 Uiso 1 1 calc R . .
C66 C 0.5904(3) 0.2184(8) 0.2872(6) 0.076(4) Uani 1 1 d . . .
H66A H 0.6082 0.1811 0.2922 0.091 Uiso 1 1 calc R . .
C111 C 0.4143(4) 0.0000 0.2698(7) 0.045(3) Uani 1 2 d S . .
C112 C 0.4416(3) 0.0000 0.3081(6) 0.041(3) Uani 1 2 d S B .
C113 C 0.4745(4) 0.0000 0.3549(7) 0.072(5) Uani 1 2 d SD . .
C114 C 0.4929(5) 0.0832(10) 0.3446(9) 0.102(8) Uiso 0.81(3) 1 d PD B 1
C115 C 0.4697(8) 0.0000 0.4226(12) 0.120(13) Uiso 0.81(3) 2 d SPD B 1
C14" C 0.4816(19) 0.0811(19) 0.3992(18) 0.09(3) Uiso 0.19(3) 1 d PD B 2
C15" C 0.501(2) 0.0000 0.318(6) 0.12(5) Uiso 0.19(3) 2 d SPD B 2
C121 C 0.3276(4) 0.0000 0.1322(7) 0.050(4) Uani 1 2 d S . .
C122 C 0.3059(4) 0.0000 0.0840(7) 0.057(4) Uani 1 2 d S . .
C123 C 0.2797(4) 0.0000 0.0214(7) 0.068(5) Uani 1 2 d S . .
C124 C 0.2588(4) -0.0833(13) 0.0149(7) 0.127(7) Uani 1 1 d . . .
H12A H 0.2728 -0.1332 0.0190 0.191 Uiso 1 1 calc R . .
H12B H 0.2427 -0.0841 -0.0261 0.191 Uiso 1 1 calc R . .
H12C H 0.2481 -0.0844 0.0476 0.191 Uiso 1 1 calc R . .
C125 C 0.2965(6) 0.0000 -0.0300(10) 0.104(8) Uani 1 2 d S . .
H12G H 0.3100 -0.0508 -0.0259 0.156 Uiso 0.50 1 calc PR . .
H12H H 0.3100 0.0509 -0.0260 0.156 Uiso 0.50 1 calc PR . .
H12I H 0.2803 -0.0001 -0.0710 0.156 Uiso 1 2 calc SR . .
C131 C 0.3416(2) -0.2223(7) 0.3439(5) 0.049(3) Uani 1 1 d . . .
C132 C 0.3140(3) -0.1809(9) 0.3505(5) 0.066(3) Uani 1 1 d . . .
H13A H 0.3140 -0.1211 0.3560 0.079 Uiso 1 1 calc R . .
C133 C 0.2861(3) -0.2296(12) 0.3488(7) 0.085(4) Uani 1 1 d . . .
H13B H 0.2680 -0.2023 0.3557 0.101 Uiso 1 1 calc R . .
C134 C 0.2852(4) -0.3161(13) 0.3373(7) 0.092(5) Uani 1 1 d . . .
H13C H 0.2661 -0.3473 0.3336 0.111 Uiso 1 1 calc R . .
C135 C 0.3119(4) -0.3566(10) 0.3311(7) 0.093(5) Uani 1 1 d . . .
H13D H 0.3114 -0.4164 0.3255 0.111 Uiso 1 1 calc R . .
C136 C 0.3407(3) -0.3108(8) 0.3330(6) 0.074(4) Uani 1 1 d . . .
H13E H 0.3588 -0.3394 0.3271 0.088 Uiso 1 1 calc R . .
C141 C 0.4080(2) -0.1955(7) 0.4208(5) 0.048(3) Uani 1 1 d . . .
C142 C 0.4322(3) -0.2563(9) 0.4208(6) 0.073(4) Uani 1 1 d . . .
H14A H 0.4335 -0.2805 0.3829 0.088 Uiso 1 1 calc R . .
C143 C 0.4544(3) -0.2800(11) 0.4786(8) 0.093(5) Uani 1 1 d . . .
H14B H 0.4706 -0.3206 0.4793 0.112 Uiso 1 1 calc R . .
C144 C 0.4525(4) -0.2440(12) 0.5351(8) 0.107(6) Uani 1 1 d . . .
H14C H 0.4676 -0.2605 0.5733 0.129 Uiso 1 1 calc R . .
C145 C 0.4289(4) -0.1847(12) 0.5357(7) 0.100(5) Uani 1 1 d . . .
H14D H 0.4278 -0.1612 0.5740 0.120 Uiso 1 1 calc R . .
C146 C 0.4069(4) -0.1598(9) 0.4795(6) 0.079(4) Uani 1 1 d . . .
H14E H 0.3910 -0.1188 0.4799 0.095 Uiso 1 1 calc R . .
C151 C 0.3371(3) -0.2202(7) 0.1809(5) 0.047(3) Uani 1 1 d . . .
C152 C 0.3061(3) -0.1937(9) 0.1777(6) 0.067(3) Uani 1 1 d . . .
H15A H 0.3020 -0.1354 0.1834 0.081 Uiso 1 1 calc R . .
C153 C 0.2806(4) -0.2529(13) 0.1660(8) 0.100(5) Uani 1 1 d . . .
H15B H 0.2596 -0.2343 0.1642 0.120 Uiso 1 1 calc R . .
C154 C 0.2860(4) -0.3374(12) 0.1572(7) 0.093(5) Uani 1 1 d . . .
H15C H 0.2689 -0.3771 0.1510 0.112 Uiso 1 1 calc R . .
C155 C 0.3164(5) -0.3650(10) 0.1573(7) 0.093(5) Uani 1 1 d . . .
H15D H 0.3198 -0.4229 0.1492 0.111 Uiso 1 1 calc R . .
C156 C 0.3422(3) -0.3068(7) 0.1696(6) 0.068(3) Uani 1 1 d . . .
H15E H 0.3630 -0.3258 0.1702 0.082 Uiso 1 1 calc R . .
C161 C 0.3976(3) -0.1810(7) 0.1542(5) 0.049(3) Uani 1 1 d . . .
C162 C 0.4260(3) -0.2283(9) 0.1740(6) 0.073(4) Uani 1 1 d . . .
H16A H 0.4340 -0.2463 0.2161 0.088 Uiso 1 1 calc R . .
C163 C 0.4428(4) -0.2493(11) 0.1309(9) 0.098(5) Uani 1 1 d . . .
H16B H 0.4625 -0.2795 0.1443 0.118 Uiso 1 1 calc R . .
C164 C 0.4306(4) -0.2260(10) 0.0699(8) 0.087(5) Uani 1 1 d . . .
H16C H 0.4416 -0.2426 0.0409 0.104 Uiso 1 1 calc R . .
C165 C 0.4027(4) -0.1788(10) 0.0492(6) 0.081(4) Uani 1 1 d . . .
H16D H 0.3950 -0.1617 0.0068 0.097 Uiso 1 1 calc R . .
C166 C 0.3857(3) -0.1561(9) 0.0918(5) 0.065(3) Uani 1 1 d . . .
H16E H 0.3664 -0.1243 0.0781 0.078 Uiso 1 1 calc R . .

loop_
_atom_site_aniso_label
_atom_site_aniso_U_11
_atom_site_aniso_U_22
_atom_site_aniso_U_33
_atom_site_aniso_U_23
_atom_site_aniso_U_13
_atom_site_aniso_U_12
Pt1 0.0468(3) 0.0376(3) 0.0357(3) 0.000 0.0155(2) 0.000
Pt2 0.0461(3) 0.0330(3) 0.0335(3) 0.000 0.0084(2) 0.000
Ag1 0.0473(6) 0.0322(6) 0.0359(6) 0.000 0.0085(4) 0.000
Ag2 0.0759(8) 0.0364(6) 0.0495(7) 0.000 0.0291(6) 0.000
Sb1 0.1335(15) 0.0669(10) 0.1358(16) 0.000 0.0730(13) 0.000
Sb2 0.1342(15) 0.0802(11) 0.0883(11) 0.000 0.0194(10) 0.000
C01 0.20(4) 0.23(4) 0.12(3) 0.000 0.08(3) 0.000
Cl1 0.170(8) 0.116(6) 0.187(9) 0.000 0.062(7) 0.000
Cl2 0.217(12) 0.177(10) 0.213(12) 0.000 0.050(10) 0.000
C02 0.11(2) 0.25(4) 0.12(3) 0.000 -0.001(19) 0.000
Cl3 0.307(15) 0.192(10) 0.126(7) 0.000 0.061(9) 0.000
Cl4 0.269(15) 0.266(14) 0.173(10) 0.000 0.102(10) 0.000
C03 0.11(2) 0.12(2) 0.13(2) 0.000 0.033(17) 0.000
Cl5 0.140(6) 0.117(5) 0.099(5) 0.000 0.018(4) 0.000
Cl6 0.143(7) 0.302(14) 0.104(6) 0.000 0.017(5) 0.000
C04 0.28(6) 0.21(4) 0.21(5) 0.000 0.15(4) 0.000
Cl7 0.198(13) 0.44(3) 0.280(18) 0.000 0.071(12) 0.000
Cl8 0.30(2) 0.50(3) 0.201(15) 0.000 0.054(14) 0.000
P1 0.0539(16) 0.0398(15) 0.0382(14) -0.0042(12) 0.0141(12) -0.0035(12)
P2 0.0484(15) 0.0348(14) 0.0373(14) 0.0021(11) 0.0138(11) -0.0034(11)
P3 0.0528(16) 0.0366(15) 0.0422(14) 0.0037(12) 0.0170(12) 0.0004(12)
P4 0.0491(15) 0.0324(14) 0.0385(13) -0.0012(11) 0.0151(11) -0.0007(11)
F11 0.26(3) 0.28(3) 0.20(2) 0.000 -0.02(2) 0.000
F13 0.40(3) 0.232(18) 0.33(3) 0.096(17) 0.04(2) -0.20(2)
F14 0.33(3) 0.49(4) 0.53(4) -0.10(3) 0.19(3) 0.22(3)
F22 0.41(4) 0.22(2) 0.134(17) 0.000 -0.11(2) 0.000
F23 0.27(2) 0.43(3) 0.36(3) -0.15(2) 0.030(19) 0.20(2)
F24 0.30(2) 0.140(12) 0.35(3) 0.046(14) 0.077(19) -0.070(13)
C1 0.056(6) 0.036(6) 0.035(5) -0.005(4) 0.005(4) -0.003(5)
C2 0.047(6) 0.042(6) 0.040(5) 0.005(5) 0.017(4) 0.011(5)
C11 0.051(9) 0.051(9) 0.048(9) 0.000 0.015(7) 0.000
C12 0.052(9) 0.047(9) 0.044(9) 0.000 0.008(7) 0.000
C13 0.036(9) 0.074(12) 0.089(13) 0.000 0.013(8) 0.000
C21 0.069(11) 0.058(11) 0.047(10) 0.000 0.018(8) 0.000
C22 0.061(10) 0.047(9) 0.043(9) 0.000 0.018(7) 0.000
C23 0.085(13) 0.062(11) 0.071(12) 0.000 0.046(10) 0.000
C24 0.132(14) 0.108(13) 0.087(11) 0.022(10) 0.062(10) 0.021(11)
C25 0.092(16) 0.106(18) 0.098(17) 0.000 0.034(13) 0.000
C31 0.065(7) 0.039(6) 0.044(6) -0.010(5) 0.017(5) -0.012(5)
C32 0.090(9) 0.069(9) 0.056(7) 0.000(7) 0.032(7) -0.007(7)
C33 0.137(14) 0.090(12) 0.082(10) -0.003(9) 0.069(10) -0.017(11)
C34 0.099(12) 0.123(15) 0.073(10) -0.030(10) 0.054(9) -0.016(11)
C35 0.062(8) 0.108(12) 0.099(12) -0.040(10) 0.028(8) 0.015(8)
C36 0.078(9) 0.072(9) 0.064(8) -0.010(7) 0.023(7) 0.011(7)
C41 0.058(7) 0.076(9) 0.038(6) -0.007(6) 0.013(5) -0.026(6)
C42 0.074(10) 0.123(13) 0.074(9) -0.016(9) 0.010(7) -0.038(9)
C43 0.070(11) 0.24(3) 0.098(14) -0.025(17) 0.017(9) -0.073(16)
C44 0.17(2) 0.18(3) 0.080(13) -0.034(15) 0.037(14) -0.13(2)
C45 0.19(2) 0.104(16) 0.097(14) -0.033(12) 0.026(15) -0.089(17)
C46 0.133(14) 0.076(11) 0.077(10) -0.016(8) 0.021(9) -0.042(10)
C51 0.057(6) 0.043(6) 0.030(5) 0.002(5) 0.006(4) -0.002(5)
C52 0.086(9) 0.080(9) 0.059(8) 0.009(7) 0.024(7) 0.024(8)
C53 0.114(12) 0.095(11) 0.043(7) 0.015(7) 0.018(7) 0.030(9)
C54 0.089(10) 0.101(11) 0.050(8) 0.029(8) 0.001(7) 0.017(9)
C55 0.064(8) 0.125(13) 0.074(9) 0.016(9) 0.024(7) 0.035(8)
C56 0.069(8) 0.114(12) 0.053(8) 0.021(8) 0.011(6) 0.019(8)
C61 0.045(6) 0.050(7) 0.040(6) 0.005(5) 0.013(4) -0.013(5)
C62 0.054(7) 0.067(8) 0.078(9) -0.002(7) 0.010(6) -0.009(6)
C63 0.048(7) 0.122(14) 0.085(10) -0.017(10) 0.013(7) -0.004(8)
C64 0.087(11) 0.114(14) 0.077(10) 0.006(10) 0.019(8) -0.052(11)
C65 0.096(12) 0.073(10) 0.102(12) 0.014(9) 0.025(9) -0.027(9)
C66 0.080(9) 0.058(8) 0.085(10) 0.016(7) 0.015(7) -0.018(7)
C111 0.049(9) 0.048(9) 0.042(8) 0.000 0.021(7) 0.000
C112 0.046(8) 0.041(8) 0.038(8) 0.000 0.016(7) 0.000
C113 0.051(10) 0.108(16) 0.051(10) 0.000 0.004(8) 0.000
C121 0.052(9) 0.043(9) 0.048(9) 0.000 0.005(7) 0.000
C122 0.053(9) 0.071(11) 0.040(9) 0.000 0.003(7) 0.000
C123 0.054(10) 0.115(16) 0.030(8) 0.000 0.003(7) 0.000
C124 0.101(12) 0.21(2) 0.065(10) -0.021(12) 0.009(8) -0.061(13)
C125 0.13(2) 0.113(19) 0.066(14) 0.000 0.016(13) 0.000
C131 0.044(6) 0.061(7) 0.042(6) 0.012(5) 0.011(5) -0.004(5)
C132 0.066(8) 0.076(9) 0.057(7) 0.014(7) 0.023(6) 0.001(7)
C133 0.070(9) 0.114(13) 0.072(9) 0.021(9) 0.024(7) 0.000(9)
C134 0.068(10) 0.120(15) 0.090(11) 0.015(10) 0.024(8) -0.030(10)
C135 0.110(13) 0.070(10) 0.101(12) 0.008(9) 0.036(10) -0.027(9)
C136 0.092(10) 0.052(8) 0.080(9) 0.007(7) 0.030(7) -0.008(7)
C141 0.048(6) 0.048(6) 0.044(6) 0.013(5) 0.007(5) -0.010(5)
C142 0.057(7) 0.085(10) 0.068(8) 0.020(7) 0.003(6) 0.004(7)
C143 0.066(9) 0.114(13) 0.088(11) 0.035(10) 0.005(8) 0.014(8)
C144 0.098(12) 0.121(15) 0.071(11) 0.022(11) -0.026(9) -0.024(11)
C145 0.112(13) 0.119(14) 0.050(8) -0.009(9) -0.003(8) -0.018(11)
C146 0.104(11) 0.076(9) 0.055(8) -0.011(7) 0.020(7) -0.004(8)
C151 0.059(7) 0.048(6) 0.040(6) -0.006(5) 0.021(5) -0.019(5)
C152 0.057(7) 0.069(8) 0.075(8) -0.008(7) 0.019(6) -0.011(6)
C153 0.061(9) 0.121(15) 0.110(13) 0.010(11) 0.011(8) -0.026(9)
C154 0.116(13) 0.097(13) 0.063(9) -0.019(9) 0.022(9) -0.058(11)
C155 0.143(15) 0.059(9) 0.092(11) -0.024(8) 0.058(11) -0.037(10)
C156 0.087(9) 0.038(7) 0.088(9) -0.015(6) 0.037(7) -0.020(6)
C161 0.061(7) 0.046(6) 0.044(6) -0.004(5) 0.021(5) -0.002(5)
C162 0.090(9) 0.076(9) 0.063(8) 0.006(7) 0.037(7) 0.020(8)
C163 0.087(11) 0.112(13) 0.110(13) 0.002(11) 0.051(10) 0.036(10)
C164 0.093(11) 0.093(11) 0.094(12) -0.030(10) 0.059(9) -0.006(9)
C165 0.096(11) 0.095(11) 0.058(8) -0.006(8) 0.030(7) 0.002(9)
C166 0.059(7) 0.084(9) 0.058(7) -0.010(7) 0.026(6) -0.003(6)

loop_
_atom_type_symbol
_atom_type_description
_atom_type_scat_dispersion_real
_atom_type_scat_dispersion_imag
_atom_type_scat_source
C C 0.0033 0.0016 'International Tables Vol C Tables 4.2.6.8 and 6.1.1.4'
H H 0.0000 0.0000 'International Tables Vol C Tables 4.2.6.8 and 6.1.1.4'
F F 0.0171 0.0103 'International Tables Vol C Tables 4.2.6.8 and 6.1.1.4'
P P 0.1023 0.0942 'International Tables Vol C Tables 4.2.6.8 and 6.1.1.4'
Cl Cl 0.1484 0.1585 'International Tables Vol C Tables 4.2.6.8 and 6.1.1.4'
Ag Ag -0.8971 1.1015 'International Tables Vol C Tables 4.2.6.8 and 6.1.1.4'
Sb Sb -0.5866 1.5461 'International Tables Vol C Tables 4.2.6.8 and 6.1.1.4'
Pt Pt -1.7033 8.3905 'International Tables Vol C Tables 4.2.6.8 and 6.1.1.4'

loop_
_geom_angle_atom_site_label_1
_geom_angle_atom_site_label_2
_geom_angle_atom_site_label_3
_geom_angle
_geom_angle_site_symmetry_1
_geom_angle_site_symmetry_3
C21 Pt1 C11 167.1(6) . .
C21 Pt1 P2 89.85(7) . .
C11 Pt1 P2 91.13(7) . .
C21 Pt1 P2 89.85(7) . 6_565
C11 Pt1 P2 91.13(7) . 6_565
P2 Pt1 P2 171.24(13) . 6_565
C21 Pt1 Ag1 136.2(5) . .
C11 Pt1 Ag1 56.7(4) . .
P2 Pt1 Ag1 87.08(6) . .
P2 Pt1 Ag1 87.08(6) 6_565 .
C121 Pt2 C111 172.2(6) . .
C121 Pt2 P4 92.90(7) . 6
C111 Pt2 P4 86.77(7) . 6
C121 Pt2 P4 92.90(7) . .
C111 Pt2 P4 86.77(7) . .
P4 Pt2 P4 172.17(13) 6 .
C121 Pt2 Ag2 126.6(5) . .
C111 Pt2 Ag2 61.2(4) . .
P4 Pt2 Ag2 90.37(6) 6 .
P4 Pt2 Ag2 90.37(6) . .
P1 Ag1 P1 165.54(14) 6_565 .
P1 Ag1 C11 89.40(8) 6_565 .
P1 Ag1 C11 89.40(8) . .
P1 Ag1 Pt1 94.40(7) 6_565 .
P1 Ag1 Pt1 94.40(7) . .
C11 Ag1 Pt1 42.3(4) . .
P3 Ag2 P3 171.76(14) 6 .
P3 Ag2 C111 89.84(7) 6 .
P3 Ag2 C111 89.84(7) . .
P3 Ag2 Pt2 92.64(7) 6 .
P3 Ag2 Pt2 92.64(7) . .
C111 Ag2 Pt2 42.0(3) . .
F11 Sb1 F13 93.3(10) . 6
F11 Sb1 F13 93.3(10) . .
F13 Sb1 F13 97.6(19) 6 .
F11 Sb1 F14 89.4(12) . .
F13 Sb1 F14 170.2(15) 6 .
F13 Sb1 F14 91.7(13) . .
F11 Sb1 F14 89.4(12) . 6
F13 Sb1 F14 91.7(13) 6 6
F13 Sb1 F14 170.2(15) . 6
F14 Sb1 F14 79(2) . 6
F11 Sb1 F12 179.7(14) . .
F13 Sb1 F12 86.5(9) 6 .
F13 Sb1 F12 86.5(9) . .
F14 Sb1 F12 90.8(12) . .
F14 Sb1 F12 90.8(12) 6 .
F23 Sb2 F23 91(2) . 6
F23 Sb2 F22 90.2(11) . .
F23 Sb2 F22 90.2(11) 6 .
F23 Sb2 F21 87.4(10) . .
F23 Sb2 F21 87.4(10) 6 .
F22 Sb2 F21 176.6(15) . .
F23 Sb2 F24 173.5(9) . 6
F23 Sb2 F24 91.4(11) 6 6
F22 Sb2 F24 95.9(11) . 6
F21 Sb2 F24 86.5(9) . 6
F23 Sb2 F24 91.4(11) . .
F23 Sb2 F24 173.5(9) 6 .
F22 Sb2 F24 95.9(11) . .
F21 Sb2 F24 86.5(9) . .
F24 Sb2 F24 85.9(13) 6 .
Cl2 C01 Cl1 118(2) . .
Cl3 C02 Cl4 115.1(18) . .
Cl6 C03 Cl5 111.8(15) . .
Cl8 C04 Cl7 99(2) . .
C41 P1 C31 104.2(5) . .
C41 P1 C1 106.8(5) . .
C31 P1 C1 104.0(5) . .
C41 P1 Ag1 123.4(5) . .
C31 P1 Ag1 109.2(3) . .
C1 P1 Ag1 107.6(3) . .
C51 P2 C1 103.6(5) . .
C51 P2 C61 104.5(5) . .
C1 P2 C61 103.5(5) . .
C51 P2 Pt1 115.6(3) . .
C1 P2 Pt1 113.4(3) . .
C61 P2 Pt1 114.9(4) . .
C131 P3 C141 103.5(5) . .
C131 P3 C2 106.9(5) . .
C141 P3 C2 102.8(5) . .
C131 P3 Ag2 121.4(4) . .
C141 P3 Ag2 113.3(4) . .
C2 P3 Ag2 107.2(3) . .
C151 P4 C2 101.7(5) . .
C151 P4 C161 103.2(5) . .
C2 P4 C161 105.6(5) . .
C151 P4 Pt2 123.1(4) . .
C2 P4 Pt2 113.4(3) . .
C161 P4 Pt2 108.3(4) . .
P2 C1 P1 113.8(5) . .
P4 C2 P3 113.7(5) . .
C12 C11 Pt1 165.0(13) . .
C12 C11 Ag1 114.0(12) . .
Pt1 C11 Ag1 81.0(5) . .
C11 C12 C13 177.3(16) . .
C12 C13 C15' 117.7(19) . .
C12 C13 C15 112.0(18) . .
C15' C13 C15 130(2) . .
C12 C13 C14' 105.0(19) . 6_565
C15' C13 C14' 109.8(13) . 6_565
C15 C13 C14' 54.8(7) . 6_565
C12 C13 C14' 105.0(19) . .
C15' C13 C14' 109.8(13) . .
C15 C13 C14' 54.8(7) . .
C14' C13 C14' 109.3(16) 6_565 .
C12 C13 C14 109.4(14) . .
C15' C13 C14 54.4(7) . .
C15 C13 C14 109.0(12) . .
C14' C13 C14 146(3) 6_565 .
C14' C13 C14 60.3(10) . .
C12 C13 C14 109.4(14) . 6_565
C15' C13 C14 54.4(7) . 6_565
C15 C13 C14 109.0(12) . 6_565
C14' C13 C14 60.3(10) 6_565 6_565
C14' C13 C14 146(3) . 6_565
C14 C13 C14 108.2(14) . 6_565
C22 C21 Pt1 171.3(15) . .
C21 C22 C23 178.7(18) . .
C22 C23 C25 110.5(17) . .
C22 C23 C24 110.8(10) . 6_565
C25 C23 C24 109.6(11) . 6_565
C22 C23 C24 110.8(10) . .
C25 C23 C24 109.6(11) . .
C24 C23 C24 105.3(17) 6_565 .
C32 C31 C36 117.3(11) . .
C32 C31 P1 118.5(9) . .
C36 C31 P1 124.1(9) . .
C31 C32 C33 121.2(14) . .
C34 C33 C32 120.3(15) . .
C33 C34 C35 121.1(14) . .
C34 C35 C36 119.6(14) . .
C35 C36 C31 120.5(13) . .
C42 C41 C46 118.7(13) . .
C42 C41 P1 119.0(11) . .
C46 C41 P1 122.3(11) . .
C41 C42 C43 120.0(18) . .
C44 C43 C42 121(2) . .
C43 C44 C45 120(2) . .
C44 C45 C46 122(2) . .
C41 C46 C45 118.7(18) . .
C56 C51 C52 118.9(10) . .
C56 C51 P2 123.6(8) . .
C52 C51 P2 117.5(9) . .
C51 C52 C53 120.1(12) . .
C54 C53 C52 119.9(12) . .
C55 C54 C53 120.1(12) . .
C54 C55 C56 121.0(13) . .
C51 C56 C55 120.0(12) . .
C62 C61 C66 120.2(11) . .
C62 C61 P2 120.7(8) . .
C66 C61 P2 118.9(9) . .
C61 C62 C63 119.3(13) . .
C64 C63 C62 119.3(15) . .
C63 C64 C65 121.7(14) . .
C64 C65 C66 120.3(14) . .
C61 C66 C65 118.9(14) . .
C112 C111 Pt2 179.3(12) . .
C112 C111 Ag2 103.9(10) . .
Pt2 C111 Ag2 76.8(4) . .
C111 C112 C113 179.5(15) . .
C112 C113 C114 108.4(11) . .
C112 C113 C114 108.4(11) . 6
C114 C113 C114 111.2(12) . 6
C112 C113 C14" 114(3) . .
C114 C113 C14" 54.2(16) . .
C114 C113 C14" 138(3) 6 .
C112 C113 C14" 114(3) . 6
C114 C113 C14" 138(3) . 6
C114 C113 C14" 54.2(16) 6 6
C14" C113 C14" 107(3) . 6
C112 C113 C115 107.5(17) . .
C114 C113 C115 110.6(9) . .
C114 C113 C115 110.6(9) 6 .
C14" C113 C115 57.4(13) . .
C14" C113 C115 57.4(13) 6 .
C112 C113 C15" 109(5) . .
C114 C113 C15" 56.9(10) . .
C114 C113 C15" 56.9(10) 6 .
C14" C113 C15" 106(3) . .
C14" C113 C15" 106(3) 6 .
C115 C113 C15" 144(5) . .
C122 C121 Pt2 170.9(15) . .
C121 C122 C123 177.2(19) . .
C122 C123 C125 107.5(15) . .
C122 C123 C124 109.8(9) . .
C125 C123 C124 108.6(10) . .
C122 C123 C124 109.8(9) . 6
C125 C123 C124 108.6(10) . 6
C124 C123 C124 112.4(18) . 6
C132 C131 C136 119.5(11) . .
C132 C131 P3 117.6(9) . .
C136 C131 P3 122.9(10) . .
C131 C132 C133 119.5(13) . .
C134 C133 C132 120.7(15) . .
C135 C134 C133 120.0(15) . .
C134 C135 C136 121.5(15) . .
C131 C136 C135 118.7(13) . .
C142 C141 C146 118.9(11) . .
C142 C141 P3 123.9(9) . .
C146 C141 P3 117.2(9) . .
C143 C142 C141 118.7(14) . .
C144 C143 C142 120.8(15) . .
C145 C144 C143 121.0(14) . .
C144 C145 C146 119.4(16) . .
C145 C146 C141 121.2(14) . .
C152 C151 C156 118.6(11) . .
C152 C151 P4 123.0(9) . .
C156 C151 P4 118.1(9) . .
C151 C152 C153 120.4(14) . .
C154 C153 C152 120.6(16) . .
C153 C154 C155 120.2(14) . .
C154 C155 C156 120.0(14) . .
C155 C156 C151 120.1(13) . .
C162 C161 C166 119.8(10) . .
C162 C161 P4 124.1(9) . .
C166 C161 P4 116.1(8) . .
C161 C162 C163 119.7(13) . .
C164 C163 C162 119.8(14) . .
C163 C164 C165 121.7(13) . .
C164 C165 C166 119.4(13) . .
C161 C166 C165 119.6(12) . .

loop_
_geom_bond_atom_site_label_1
_geom_bond_atom_site_label_2
_geom_bond_distance
_geom_bond_site_symmetry_2
Pt1 C21 2.025(17) .
Pt1 C11 2.030(16) .
Pt1 P2 2.308(3) .
Pt1 P2 2.308(3) 6_565
Pt1 Ag1 2.9805(11) .
Pt2 C121 2.009(14) .
Pt2 C111 2.028(15) .
Pt2 P4 2.302(3) 6
Pt2 P4 2.302(3) .
Pt2 Ag2 2.9484(13) .
Ag1 P1 2.393(3) 6_565
Ag1 P1 2.393(3) .
Ag1 C11 2.523(15) .
Ag2 P3 2.414(3) 6
Ag2 P3 2.414(3) .
Ag2 C111 2.654(14) .
Sb1 F11 1.69(2) .
Sb1 F13 1.728(14) 6
Sb1 F13 1.728(14) .
Sb1 F14 1.751(17) .
Sb1 F14 1.751(17) 6
Sb1 F12 1.85(3) .
Sb2 F23 1.757(16) .
Sb2 F23 1.757(16) 6
Sb2 F22 1.759(18) .
Sb2 F21 1.80(3) .
Sb2 F24 1.820(15) 6
Sb2 F24 1.820(15) .
C01 Cl2 1.62(4) .
C01 Cl1 1.75(3) .
C02 Cl3 1.62(3) .
C02 Cl4 1.68(3) .
C03 Cl6 1.66(3) .
C03 Cl5 1.74(3) .
C04 Cl8 1.60(4) .
C04 Cl7 1.87(5) .
P1 C41 1.814(11) .
P1 C31 1.822(11) .
P1 C1 1.840(9) .
P2 C51 1.820(10) .
P2 C1 1.824(10) .
P2 C61 1.844(10) .
P3 C131 1.815(10) .
P3 C141 1.834(10) .
P3 C2 1.844(9) .
P4 C151 1.827(10) .
P4 C2 1.831(9) .
P4 C161 1.831(10) .
C11 C12 1.20(2) .
C12 C13 1.48(2) .
C13 C15' 1.53(2) .
C13 C15 1.54(2) .
C13 C14' 1.54(2) 6_565
C13 C14' 1.54(2) .
C13 C14 1.55(2) .
C13 C14 1.55(2) 6_565
C21 C22 1.20(2) .
C22 C23 1.42(2) .
C23 C25 1.52(3) .
C23 C24 1.552(18) 6_565
C23 C24 1.552(18) .
C31 C32 1.385(15) .
C31 C36 1.400(16) .
C32 C33 1.405(17) .
C33 C34 1.32(2) .
C34 C35 1.38(2) .
C35 C36 1.398(18) .
C41 C42 1.364(18) .
C41 C46 1.371(19) .
C42 C43 1.42(2) .
C43 C44 1.30(3) .
C44 C45 1.35(3) .
C45 C46 1.40(2) .
C51 C56 1.360(16) .
C51 C52 1.383(15) .
C52 C53 1.391(16) .
C53 C54 1.358(18) .
C54 C55 1.337(18) .
C55 C56 1.393(17) .
C61 C62 1.362(15) .
C61 C66 1.381(16) .
C62 C63 1.418(17) .
C63 C64 1.33(2) .
C64 C65 1.35(2) .
C65 C66 1.389(18) .
C111 C112 1.220(19) .
C112 C113 1.47(2) .
C113 C114 1.553(18) .
C113 C114 1.553(18) 6
C113 C14" 1.56(2) .
C113 C14" 1.56(2) 6
C113 C115 1.56(2) .
C113 C15" 1.56(2) .
C121 C122 1.184(19) .
C122 C123 1.50(2) .
C123 C125 1.50(3) .
C123 C124 1.545(18) .
C123 C124 1.545(18) 6
C131 C132 1.382(15) .
C131 C136 1.382(16) .
C132 C133 1.395(18) .
C133 C134 1.36(2) .
C134 C135 1.34(2) .
C135 C136 1.404(18) .
C141 C142 1.394(16) .
C141 C146 1.415(16) .
C142 C143 1.391(17) .
C143 C144 1.38(2) .
C144 C145 1.36(2) .
C145 C146 1.368(19) .
C151 C152 1.366(15) .
C151 C156 1.386(15) .
C152 C153 1.383(18) .
C153 C154 1.35(2) .
C154 C155 1.36(2) .
C155 C156 1.384(17) .
C161 C162 1.370(16) .
C161 C166 1.371(15) .
C162 C163 1.382(18) .
C163 C164 1.34(2) .
C164 C165 1.353(19) .
C165 C166 1.384(16) .
